data_7038610
loop_
_publ_author_name
'Park, Jihyun'
'Lee, Young Hoon'
'Ryu, Ji Yeon'
'Lee, Junseong'
'Lee, Min Hyung'

_publ_section_title
;
 The substituent effect of 2-R-o-carborane on the photophysical properties
 of iridium(iii) cyclometalates.
;
_journal_issue 13
_journal_name_full 'Dalton transactions (Cambridge, England : 2003)'
_journal_page_first 5667
_journal_page_last 5675
_journal_paper_doi 10.1039/c6dt00065g
_journal_volume 45
_journal_year 2016
_chemical_formula_sum 'C51 H63 B20 F6 Ir N2 O2'
_chemical_formula_weight 1258.43
_chemical_name_systematic
; 
 ? 
;
_space_group_IT_number 2
_symmetry_cell_setting triclinic
_symmetry_space_group_name_Hall '-P 1'
_symmetry_space_group_name_H-M 'P -1'
_atom_sites_solution_hydrogens geom
_atom_sites_solution_primary direct
_atom_sites_solution_secondary difmap
_audit_creation_method SHELXL-97
_audit_update_record
;
2015-12-03 deposited with the CCDC.
2016-02-29 downloaded from the CCDC.
;
_cell_angle_alpha 99.553(18)
_cell_angle_beta 108.392(16)
_cell_angle_gamma 95.195(18)
_cell_formula_units_Z 2
_cell_length_a 13.744(5)
_cell_length_b 14.295(5)
_cell_length_c 16.525(6)
_cell_measurement_reflns_used 8458
_cell_measurement_temperature 100(2)
_cell_measurement_theta_max 21.74
_cell_measurement_theta_min 2.31
_cell_volume 3002.5(19)
_computing_cell_refinement 'Bruker SAINT'
_computing_data_collection 'Bruker APEX2'
_computing_data_reduction 'Bruker SAINT'
_computing_molecular_graphics 'Bruker SHELXTL'
_computing_publication_material 'Bruker SHELXTL'
_computing_structure_refinement 'SHELXL-97 (Sheldrick, 2008)'
_computing_structure_solution 'SHELXS-97 (Sheldrick, 2008)'
_diffrn_ambient_temperature 100(2)
_diffrn_measured_fraction_theta_full 0.987
_diffrn_measured_fraction_theta_max 0.987
_diffrn_measurement_device_type 'Bruker APEX-II CCD'
_diffrn_measurement_method '\f and \w scans'
_diffrn_radiation_monochromator graphite
_diffrn_radiation_source 'fine-focus sealed tube'
_diffrn_radiation_type MoK\a
_diffrn_radiation_wavelength 0.71073
_diffrn_reflns_av_R_equivalents 0.0586
_diffrn_reflns_av_sigmaI/netI 0.0851
_diffrn_reflns_limit_h_max 15
_diffrn_reflns_limit_h_min -16
_diffrn_reflns_limit_k_max 16
_diffrn_reflns_limit_k_min -16
_diffrn_reflns_limit_l_max 19
_diffrn_reflns_limit_l_min -19
_diffrn_reflns_number 30634
_diffrn_reflns_theta_full 25.00
_diffrn_reflns_theta_max 25.00
_diffrn_reflns_theta_min 1.33
_exptl_absorpt_coefficient_mu 2.283
_exptl_absorpt_correction_T_max 0.8385
_exptl_absorpt_correction_T_min 0.7713
_exptl_absorpt_correction_type empirical
_exptl_absorpt_process_details SADABS
_exptl_crystal_colour orange
_exptl_crystal_density_diffrn 1.392
_exptl_crystal_density_method 'not measured'
_exptl_crystal_description blocky
_exptl_crystal_F_000 1260
_exptl_crystal_size_max 0.12
_exptl_crystal_size_mid 0.10
_exptl_crystal_size_min 0.08
_refine_diff_density_max 1.861
_refine_diff_density_min -0.742
_refine_diff_density_rms 0.141
_refine_ls_extinction_method none
_refine_ls_goodness_of_fit_ref 1.030
_refine_ls_hydrogen_treatment mixed
_refine_ls_matrix_type full
_refine_ls_number_parameters 742
_refine_ls_number_reflns 10433
_refine_ls_number_restraints 73
_refine_ls_restrained_S_all 1.033
_refine_ls_R_factor_all 0.0837
_refine_ls_R_factor_gt 0.0551
_refine_ls_shift/su_max 0.002
_refine_ls_shift/su_mean 0.000
_refine_ls_structure_factor_coef Fsqd
_refine_ls_weighting_details 'calc w=1/[\s^2^(Fo^2^)+(0.0864P)^2^+0.0000P] where P=(Fo^2^+2Fc^2^)/3'
_refine_ls_weighting_scheme calc
_refine_ls_wR_factor_gt 0.1278
_refine_ls_wR_factor_ref 0.1477
_reflns_number_gt 7953
_reflns_number_total 10433
_reflns_threshold_expression >2sigma(I)
_cod_data_source_file c6dt00065g2.cif
_cod_data_source_block 3f
_cod_depositor_comments
;
The following automatic conversions were performed:

'_symmetry_cell_setting' value 'Triclinic' changed to 'triclinic'
according to
/usr/data/users/saulius/crontab/automatic-downloads/rss-feeds/RSC/lib/dictionaries/cif_core.dic
dictionary named 'cif_core.dic' version 2.4.2 from 2011-04-26.

Automatic conversion script
Id: cif_fix_values 4268 2015-11-12 08:31:59Z antanas 

 Adding full bibliography for 7038607--7038611.cif.
;
_cod_original_cell_volume 3002.4(18)
_cod_original_sg_symbol_H-M P-1
_cod_database_code 7038610

loop_
_symmetry_equiv_pos_as_xyz
'x, y, z'
'-x, -y, -z'

loop_
_atom_site_label
_atom_site_type_symbol
_atom_site_fract_x
_atom_site_fract_y
_atom_site_fract_z
_atom_site_U_iso_or_equiv
_atom_site_adp_type
_atom_site_occupancy
_atom_site_symmetry_multiplicity
_atom_site_calc_flag
_atom_site_refinement_flags
Ir1 Ir 0.51078(2) 0.98844(2) 0.745726(17) 0.03731(12) Uani 1 1 d .
O1 O 0.4741(4) 1.1217(3) 0.8000(3) 0.0401(12) Uani 1 1 d .
O2 O 0.3506(4) 0.9520(4) 0.6617(3) 0.0470(13) Uani 1 1 d .
N1 N 0.4870(4) 0.9315(4) 0.8456(4) 0.0353(14) Uani 1 1 d .
N2 N 0.5548(4) 1.0404(4) 0.6531(4) 0.0378(14) Uani 1 1 d .
C1 C 0.6663(6) 0.9911(5) 0.9102(5) 0.0408(18) Uani 1 1 d .
C2 C 0.6534(5) 1.0187(5) 0.8297(5) 0.0379(17) Uani 1 1 d .
C3 C 0.7395(6) 1.0694(5) 0.8213(5) 0.0435(18) Uani 1 1 d .
H3 H 0.7330 1.0883 0.7676 0.052 Uiso 1 1 calc R
C4 C 0.8348(6) 1.0937(5) 0.8880(5) 0.0450(19) Uani 1 1 d .
C5 C 0.8465(6) 1.0636(6) 0.9642(5) 0.055(2) Uani 1 1 d .
H5 H 0.9119 1.0783 1.0096 0.067 Uiso 1 1 calc R
C6 C 0.7629(6) 1.0116(6) 0.9755(5) 0.053(2) Uani 1 1 d .
H6 H 0.7719 0.9898 1.0283 0.063 Uiso 1 1 calc R
C7 C 0.5722(6) 0.9388(5) 0.9166(5) 0.0381(17) Uani 1 1 d .
C8 C 0.5646(6) 0.9005(5) 0.9857(5) 0.0427(18) Uani 1 1 d .
H8 H 0.6246 0.9049 1.0353 0.051 Uiso 1 1 calc R
C9 C 0.4704(7) 0.8559(5) 0.9838(5) 0.049(2) Uani 1 1 d .
H9 H 0.4649 0.8297 1.0317 0.058 Uiso 1 1 calc R
C10 C 0.3838(7) 0.8498(5) 0.9105(5) 0.052(2) Uani 1 1 d .
H10 H 0.3178 0.8203 0.9078 0.062 Uiso 1 1 calc R
C11 C 0.3949(6) 0.8870(5) 0.8422(5) 0.0431(18) Uani 1 1 d .
H11 H 0.3362 0.8813 0.7913 0.052 Uiso 1 1 calc R
C12 C 0.9207(6) 1.1512(6) 0.8713(5) 0.053(2) Uani 1 1 d .
C13 C 0.9484(6) 1.2722(6) 0.9115(6) 0.059(2) Uani 1 1 d .
C14 C 0.8831(7) 1.3159(6) 0.9615(6) 0.057(2) Uani 1 1 d .
C15 C 0.9349(9) 1.3674(7) 1.0509(7) 0.090(3) Uani 1 1 d .
H15 H 1.0082 1.3752 1.0767 0.108 Uiso 1 1 calc R
C16 C 0.8718(12) 1.4061(7) 1.0992(7) 0.094(4) Uani 1 1 d .
H16 H 0.9036 1.4393 1.1581 0.113 Uiso 1 1 calc R
C17 C 0.7661(11) 1.3955(7) 1.0609(8) 0.083(3) Uani 1 1 d .
C18 C 0.7219(9) 1.3456(7) 0.9794(7) 0.078(3) Uani 1 1 d .
H18 H 0.6485 1.3362 0.9539 0.093 Uiso 1 1 calc R
C19 C 0.7804(7) 1.3069(7) 0.9306(6) 0.063(2) Uani 1 1 d .
H19 H 0.7451 1.2725 0.8726 0.076 Uiso 1 1 calc R
C20 C 0.7068(13) 1.4433(9) 1.1178(13) 0.122(6) Uani 1 1 d .
C21 C 0.5504(6) 0.8704(5) 0.6917(4) 0.0381(17) Uani 1 1 d .
C22 C 0.5484(6) 0.7802(5) 0.7123(5) 0.0413(18) Uani 1 1 d .
H22 H 0.5254 0.7702 0.7592 0.050 Uiso 1 1 calc R
C23 C 0.5788(6) 0.7038(5) 0.6668(5) 0.047(2) Uani 1 1 d .
C24 C 0.6137(6) 0.7160(6) 0.5990(5) 0.051(2) Uani 1 1 d .
H24 H 0.6348 0.6639 0.5684 0.061 Uiso 1 1 calc R
C25 C 0.6175(6) 0.8052(5) 0.5761(5) 0.0475(19) Uani 1 1 d .
H25 H 0.6400 0.8138 0.5286 0.057 Uiso 1 1 calc R
C26 C 0.5890(6) 0.8805(5) 0.6217(4) 0.0387(17) Uani 1 1 d .
C27 C 0.5942(6) 0.9765(5) 0.6043(4) 0.0395(17) Uani 1 1 d .
C28 C 0.6360(6) 1.0088(6) 0.5441(5) 0.0480(19) Uani 1 1 d .
H28 H 0.6616 0.9648 0.5090 0.058 Uiso 1 1 calc R
C29 C 0.6403(6) 1.1022(6) 0.5356(5) 0.051(2) Uani 1 1 d .
H29 H 0.6690 1.1238 0.4955 0.061 Uiso 1 1 calc R
C30 C 0.6017(6) 1.1650(6) 0.5871(5) 0.049(2) Uani 1 1 d .
H30 H 0.6054 1.2309 0.5837 0.059 Uiso 1 1 calc R
C31 C 0.5584(6) 1.1317(5) 0.6424(5) 0.0428(18) Uani 1 1 d .
H31 H 0.5294 1.1750 0.6751 0.051 Uiso 1 1 calc R
C32 C 0.5763(6) 0.6087(5) 0.6950(5) 0.0467(19) Uani 1 1 d .
C33 C 0.6910(6) 0.5696(5) 0.7400(5) 0.049(2) Uani 1 1 d .
C34 C 0.7883(6) 0.6306(6) 0.7447(5) 0.051(2) Uani 1 1 d .
C35 C 0.8548(7) 0.5918(7) 0.7050(6) 0.065(2) Uani 1 1 d .
H35 H 0.8391 0.5262 0.6762 0.078 Uiso 1 1 calc R
C36 C 0.9436(8) 0.6470(8) 0.7066(6) 0.081(3) Uani 1 1 d .
H36 H 0.9892 0.6189 0.6803 0.097 Uiso 1 1 calc R
C37 C 0.9660(7) 0.7433(8) 0.7465(6) 0.072(3) Uani 1 1 d .
C38 C 0.9003(7) 0.7829(7) 0.7858(6) 0.065(2) Uani 1 1 d .
H38 H 0.9155 0.8488 0.8135 0.078 Uiso 1 1 calc R
C39 C 0.8113(7) 0.7266(6) 0.7853(5) 0.059(2) Uani 1 1 d .
H39 H 0.7666 0.7543 0.8129 0.070 Uiso 1 1 calc R
C40 C 1.0592(11) 0.8036(11) 0.7481(9) 0.100(4) Uani 1 1 d .
C41 C 0.3801(7) 1.2484(5) 0.8239(6) 0.059(2) Uani 1 1 d .
H41A H 0.3658 1.2393 0.8768 0.088 Uiso 1 1 calc R
H41B H 0.3243 1.2774 0.7882 0.088 Uiso 1 1 calc R
H41C H 0.4462 1.2909 0.8401 0.088 Uiso 1 1 calc R
C42 C 0.3861(7) 1.1514(6) 0.7721(5) 0.048(2) Uani 1 1 d .
C43 C 0.3002(6) 1.1030(6) 0.7043(5) 0.055(2) Uani 1 1 d .
H43 H 0.2433 1.1373 0.6890 0.066 Uiso 1 1 calc R
C44 C 0.2851(6) 1.0107(6) 0.6551(5) 0.050(2) Uani 1 1 d .
C45 C 0.1793(6) 0.9698(7) 0.5881(6) 0.067(3) Uani 1 1 d .
H45A H 0.1256 0.9975 0.6073 0.100 Uiso 1 1 calc R
H45B H 0.1677 0.8999 0.5817 0.100 Uiso 1 1 calc R
H45C H 0.1762 0.9857 0.5319 0.100 Uiso 1 1 calc R
C51 C 0.7712(17) 0.3298(16) 0.4759(15) 0.207(9) Uani 1 1 d U
H51A H 0.8302 0.3121 0.5189 0.310 Uiso 1 1 calc R
H51B H 0.7376 0.2743 0.4282 0.310 Uiso 1 1 calc R
H51C H 0.7212 0.3503 0.5038 0.310 Uiso 1 1 calc R
C52 C 0.808(2) 0.408(3) 0.441(2) 0.322(16) Uani 1 1 d U
H52A H 0.7568 0.3924 0.3815 0.387 Uiso 1 1 calc R
H52B H 0.8712 0.3860 0.4347 0.387 Uiso 1 1 calc R
C53 C 0.8413(19) 0.531(2) 0.4505(16) 0.256(11) Uani 1 1 d DU
H53A H 0.7754 0.5520 0.4529 0.308 Uiso 1 1 calc R
H53B H 0.8877 0.5471 0.5120 0.308 Uiso 1 1 calc R
C54 C 0.8822(18) 0.6137(16) 0.4195(15) 0.226(10) Uani 1 1 d DU
H54A H 0.8566 0.6023 0.3551 0.271 Uiso 1 1 calc R
H54B H 0.9590 0.6245 0.4407 0.271 Uiso 1 1 calc R
C55 C 0.8408(19) 0.698(2) 0.4580(18) 0.279(12) Uani 1 1 d DU
H55A H 0.7693 0.7003 0.4199 0.335 Uiso 1 1 calc R
H55B H 0.8385 0.6918 0.5161 0.335 Uiso 1 1 calc R
C56 C 0.908(4) 0.7877(18) 0.466(3) 0.56(3) Uani 1 1 d DU
H56A H 0.9594 0.7736 0.4375 0.842 Uiso 1 1 calc R
H56B H 0.9442 0.8164 0.5278 0.842 Uiso 1 1 calc R
H56C H 0.8661 0.8328 0.4381 0.842 Uiso 1 1 calc R
F1 F 1.1208(7) 0.7617(7) 0.7175(9) 0.212(7) Uani 1 1 d .
F2 F 1.0364(8) 0.8693(11) 0.7009(9) 0.232(7) Uani 1 1 d .
F3 F 1.1119(6) 0.8593(6) 0.8196(5) 0.141(3) Uani 1 1 d .
F4 F 0.6165(9) 1.3840(6) 1.0955(7) 0.190(5) Uani 1 1 d .
F5 F 0.7551(11) 1.4621(11) 1.1950(6) 0.254(9) Uani 1 1 d .
F6 F 0.6704(7) 1.5158(6) 1.0864(6) 0.141(3) Uani 1 1 d .
B1 B 0.8880(9) 1.2279(9) 0.8010(8) 0.070(3) Uani 1 1 d .
H1 H 0.8055 1.2339 0.7653 0.083 Uiso 1 1 calc R
B2 B 0.9855(9) 1.3305(9) 0.8391(9) 0.084(4) Uani 1 1 d .
H2 H 0.9686 1.4037 0.8289 0.101 Uiso 1 1 calc R
B3 B 1.0768(8) 1.3105(9) 0.9345(10) 0.090(4) Uani 1 1 d .
H3A H 1.1223 1.3724 0.9885 0.108 Uiso 1 1 calc R
B4 B 1.0327(8) 1.1993(7) 0.9574(9) 0.076(4) Uani 1 1 d .
H4 H 1.0471 1.1866 1.0250 0.091 Uiso 1 1 calc R
B5 B 1.0303(9) 1.1073(9) 0.8688(10) 0.086(4) Uani 1 1 d .
H5A H 1.0446 1.0333 0.8782 0.103 Uiso 1 1 calc R
B6 B 0.9415(10) 1.1254(9) 0.7741(9) 0.080(4) Uani 1 1 d .
H6A H 0.8960 1.0636 0.7201 0.096 Uiso 1 1 calc R
B7 B 0.9848(11) 1.2374(11) 0.7540(11) 0.097(5) Uani 1 1 d .
H7 H 0.9683 1.2497 0.6861 0.117 Uiso 1 1 calc R
B8 B 1.1026(11) 1.2889(11) 0.8371(13) 0.120(6) Uani 1 1 d .
H8A H 1.1649 1.3350 0.8251 0.143 Uiso 1 1 calc R
B9 B 1.1313(9) 1.2099(10) 0.9092(11) 0.101(5) Uani 1 1 d .
H9A H 1.2135 1.2042 0.9460 0.121 Uiso 1 1 calc R
B10 B 1.0738(12) 1.1631(12) 0.7971(12) 0.118(6) Uani 1 1 d .
H10A H 1.1180 1.1257 0.7583 0.142 Uiso 1 1 calc R
B11 B 0.6231(7) 0.6109(7) 0.8072(6) 0.048(2) Uani 1 1 d .
H11A H 0.6511 0.6783 0.8587 0.058 Uiso 1 1 calc R
B12 B 0.4902(8) 0.5760(7) 0.7442(7) 0.058(3) Uani 1 1 d .
H12 H 0.4302 0.6204 0.7540 0.070 Uiso 1 1 calc R
B13 B 0.4814(8) 0.5137(7) 0.6412(7) 0.061(3) Uani 1 1 d .
H13 H 0.4142 0.5161 0.5822 0.073 Uiso 1 1 calc R
B14 B 0.6086(8) 0.5123(7) 0.6360(6) 0.054(3) Uani 1 1 d .
H14 H 0.6274 0.5149 0.5751 0.065 Uiso 1 1 calc R
B15 B 0.5553(8) 0.5094(7) 0.8225(8) 0.058(3) Uani 1 1 d .
H15B H 0.5377 0.5082 0.8841 0.070 Uiso 1 1 calc R
B16 B 0.4649(9) 0.4478(7) 0.7175(7) 0.064(3) Uani 1 1 d .
H16B H 0.3884 0.4064 0.7103 0.077 Uiso 1 1 calc R
B17 B 0.5400(8) 0.4101(7) 0.6514(7) 0.064(3) Uani 1 1 d .
H17 H 0.5120 0.3430 0.5995 0.077 Uiso 1 1 calc R
B18 B 0.6722(8) 0.4454(7) 0.7129(7) 0.056(3) Uani 1 1 d .
H18A H 0.7328 0.4023 0.7022 0.068 Uiso 1 1 calc R
B19 B 0.6835(8) 0.5078(6) 0.8188(6) 0.052(2) Uani 1 1 d .
H19A H 0.7511 0.5063 0.8778 0.063 Uiso 1 1 calc R
B20 B 0.5865(8) 0.4063(7) 0.7620(7) 0.066(3) Uani 1 1 d .
H20 H 0.5898 0.3363 0.7841 0.080 Uiso 1 1 calc R

loop_
_atom_site_aniso_label
_atom_site_aniso_U_11
_atom_site_aniso_U_22
_atom_site_aniso_U_33
_atom_site_aniso_U_23
_atom_site_aniso_U_13
_atom_site_aniso_U_12
Ir1 0.04375(19) 0.03884(19) 0.03292(18) 0.00441(12) 0.01916(13) 0.00695(12)
O1 0.050(3) 0.038(3) 0.040(3) 0.006(2) 0.028(2) 0.007(2)
O2 0.049(3) 0.054(3) 0.039(3) 0.007(2) 0.020(3) 0.001(3)
N1 0.041(3) 0.031(3) 0.033(3) -0.003(2) 0.016(3) 0.005(3)
N2 0.040(3) 0.036(3) 0.036(3) 0.004(3) 0.012(3) 0.009(3)
C1 0.053(5) 0.038(4) 0.033(4) 0.004(3) 0.020(4) 0.006(4)
C2 0.041(4) 0.032(4) 0.048(5) 0.007(3) 0.024(4) 0.010(3)
C3 0.049(5) 0.039(4) 0.044(4) -0.001(3) 0.022(4) 0.008(4)
C4 0.035(4) 0.043(4) 0.056(5) 0.004(4) 0.018(4) 0.003(3)
C5 0.048(5) 0.067(6) 0.047(5) 0.006(4) 0.015(4) -0.001(4)
C6 0.058(5) 0.061(5) 0.034(4) 0.007(4) 0.010(4) 0.008(4)
C7 0.054(5) 0.027(4) 0.038(4) 0.003(3) 0.023(4) 0.009(3)
C8 0.056(5) 0.039(4) 0.038(4) 0.012(3) 0.020(4) 0.008(4)
C9 0.073(6) 0.041(4) 0.042(5) 0.013(4) 0.030(4) 0.017(4)
C10 0.064(6) 0.043(5) 0.056(5) 0.002(4) 0.036(5) 0.002(4)
C11 0.046(5) 0.038(4) 0.044(5) 0.000(3) 0.019(4) 0.001(4)
C12 0.048(5) 0.057(5) 0.059(5) 0.011(4) 0.026(4) 0.007(4)
C13 0.050(5) 0.056(5) 0.064(6) 0.010(4) 0.015(4) -0.007(4)
C14 0.066(6) 0.040(5) 0.059(6) 0.005(4) 0.021(5) -0.003(4)
C15 0.089(8) 0.070(7) 0.084(8) 0.003(6) 0.000(7) -0.001(6)
C16 0.163(13) 0.054(6) 0.065(7) -0.008(5) 0.048(8) 0.010(7)
C17 0.119(10) 0.054(6) 0.098(9) 0.020(6) 0.064(8) 0.013(7)
C18 0.094(8) 0.072(7) 0.077(7) 0.012(6) 0.042(6) 0.015(6)
C19 0.060(6) 0.072(6) 0.066(6) 0.017(5) 0.029(5) 0.014(5)
C20 0.147(14) 0.052(7) 0.208(18) 0.056(10) 0.104(14) 0.012(8)
C21 0.045(4) 0.041(4) 0.030(4) 0.009(3) 0.016(3) 0.003(3)
C22 0.050(5) 0.044(4) 0.035(4) 0.007(3) 0.022(4) 0.007(4)
C23 0.062(5) 0.039(4) 0.041(4) 0.010(3) 0.019(4) 0.015(4)
C24 0.071(6) 0.050(5) 0.040(5) 0.003(4) 0.028(4) 0.020(4)
C25 0.061(5) 0.052(5) 0.045(5) 0.017(4) 0.033(4) 0.019(4)
C26 0.047(4) 0.038(4) 0.036(4) 0.008(3) 0.021(4) 0.008(3)
C27 0.045(4) 0.041(4) 0.033(4) 0.010(3) 0.011(3) 0.010(3)
C28 0.051(5) 0.060(5) 0.044(5) 0.012(4) 0.029(4) 0.015(4)
C29 0.059(5) 0.063(5) 0.039(5) 0.018(4) 0.025(4) 0.013(4)
C30 0.050(5) 0.051(5) 0.049(5) 0.013(4) 0.021(4) 0.006(4)
C31 0.047(5) 0.042(4) 0.040(4) 0.003(3) 0.017(4) 0.009(4)
C32 0.055(5) 0.043(4) 0.043(4) 0.007(3) 0.018(4) 0.008(4)
C33 0.057(5) 0.039(4) 0.045(5) 0.003(3) 0.014(4) 0.008(4)
C34 0.055(5) 0.053(5) 0.040(5) 0.007(4) 0.011(4) 0.006(4)
C35 0.063(6) 0.066(6) 0.068(6) 0.002(5) 0.030(5) 0.014(5)
C36 0.066(7) 0.105(8) 0.070(7) -0.014(6) 0.039(5) 0.000(6)
C37 0.058(6) 0.091(8) 0.068(6) 0.006(6) 0.033(5) -0.007(5)
C38 0.063(6) 0.069(6) 0.059(6) 0.011(5) 0.021(5) -0.005(5)
C39 0.059(6) 0.060(5) 0.056(5) 0.010(4) 0.021(4) -0.001(4)
C40 0.105(10) 0.115(11) 0.087(9) 0.015(8) 0.053(8) -0.015(9)
C41 0.072(6) 0.042(5) 0.080(6) 0.011(4) 0.048(5) 0.018(4)
C42 0.058(5) 0.050(5) 0.059(5) 0.024(4) 0.041(5) 0.021(4)
C43 0.049(5) 0.062(6) 0.059(5) 0.009(4) 0.025(4) 0.020(4)
C44 0.049(5) 0.064(6) 0.054(5) 0.022(4) 0.033(4) 0.017(4)
C45 0.044(5) 0.093(7) 0.063(6) 0.009(5) 0.021(5) 0.011(5)
C51 0.213(12) 0.200(12) 0.238(13) 0.060(9) 0.107(9) 0.041(9)
C52 0.303(18) 0.322(18) 0.348(18) 0.061(10) 0.117(11) 0.068(10)
C53 0.232(14) 0.284(14) 0.257(14) 0.048(10) 0.086(9) 0.059(10)
C54 0.218(13) 0.238(13) 0.221(12) 0.042(9) 0.074(9) 0.041(9)
C55 0.280(15) 0.263(14) 0.270(15) 0.065(10) 0.054(9) 0.041(10)
C56 0.56(3) 0.56(3) 0.56(3) 0.125(12) 0.185(14) 0.078(11)
F1 0.140(8) 0.173(9) 0.317(14) -0.110(9) 0.175(10) -0.073(7)
F2 0.138(9) 0.342(18) 0.228(13) 0.154(13) 0.056(9) -0.067(10)
F3 0.102(5) 0.177(7) 0.119(6) -0.044(6) 0.063(5) -0.055(5)
F4 0.284(12) 0.099(6) 0.266(12) -0.009(6) 0.229(11) 0.017(7)
F5 0.315(17) 0.41(2) 0.074(6) 0.028(9) 0.090(8) 0.183(15)
F6 0.176(8) 0.096(5) 0.179(8) -0.001(5) 0.115(7) 0.019(5)
B1 0.062(7) 0.084(8) 0.072(8) 0.021(6) 0.035(6) 0.003(6)
B2 0.076(8) 0.075(8) 0.105(10) 0.018(7) 0.046(8) -0.017(7)
B3 0.038(6) 0.078(8) 0.138(12) 0.023(8) 0.012(7) -0.016(6)
B4 0.043(6) 0.054(6) 0.107(10) -0.001(6) 0.005(6) -0.008(5)
B5 0.050(7) 0.081(8) 0.133(12) 0.010(8) 0.045(8) 0.015(6)
B6 0.077(8) 0.078(8) 0.099(10) -0.001(7) 0.063(8) -0.003(7)
B7 0.089(10) 0.112(11) 0.114(12) 0.024(9) 0.071(9) -0.005(9)
B8 0.070(9) 0.100(11) 0.206(19) 0.027(12) 0.079(11) -0.008(8)
B9 0.037(6) 0.102(10) 0.156(14) 0.021(10) 0.027(8) 0.005(7)
B10 0.085(10) 0.116(12) 0.163(16) 0.000(11) 0.079(11) -0.020(9)
B11 0.061(6) 0.045(5) 0.043(5) 0.013(4) 0.020(5) 0.006(5)
B12 0.064(7) 0.046(6) 0.060(7) 0.014(5) 0.015(5) 0.003(5)
B13 0.052(6) 0.050(6) 0.060(7) -0.005(5) -0.003(5) 0.009(5)
B14 0.063(6) 0.049(6) 0.043(5) -0.004(4) 0.011(5) 0.018(5)
B15 0.060(6) 0.040(5) 0.077(7) 0.018(5) 0.025(6) 0.002(5)
B16 0.059(7) 0.046(6) 0.077(8) 0.011(5) 0.011(6) -0.003(5)
B17 0.064(7) 0.042(5) 0.070(7) -0.003(5) 0.009(6) 0.005(5)
B18 0.061(6) 0.040(5) 0.060(6) 0.003(5) 0.012(5) 0.012(5)
B19 0.060(6) 0.044(5) 0.047(6) 0.012(4) 0.013(5) -0.002(5)
B20 0.064(7) 0.043(6) 0.075(8) 0.010(5) 0.001(6) 0.007(5)

loop_
_atom_type_symbol
_atom_type_description
_atom_type_scat_dispersion_real
_atom_type_scat_dispersion_imag
_atom_type_scat_source
C C 0.0033 0.0016 'International Tables Vol C Tables 4.2.6.8 and 6.1.1.4'
H H 0.0000 0.0000 'International Tables Vol C Tables 4.2.6.8 and 6.1.1.4'
B B 0.0013 0.0007 'International Tables Vol C Tables 4.2.6.8 and 6.1.1.4'
N N 0.0061 0.0033 'International Tables Vol C Tables 4.2.6.8 and 6.1.1.4'
O O 0.0106 0.0060 'International Tables Vol C Tables 4.2.6.8 and 6.1.1.4'
Ir Ir -1.4442 7.9887 'International Tables Vol C Tables 4.2.6.8 and 6.1.1.4'
F F 0.0171 0.0103 'International Tables Vol C Tables 4.2.6.8 and 6.1.1.4'

loop_
_geom_angle_atom_site_label_1
_geom_angle_atom_site_label_2
_geom_angle_atom_site_label_3
_geom_angle
C2 Ir1 C21 87.9(3)
C2 Ir1 N2 92.2(3)
C21 Ir1 N2 81.2(3)
C2 Ir1 N1 80.8(3)
C21 Ir1 N1 94.5(2)
N2 Ir1 N1 172.0(2)
C2 Ir1 O1 91.0(2)
C21 Ir1 O1 176.0(2)
N2 Ir1 O1 94.9(2)
N1 Ir1 O1 89.13(19)
C2 Ir1 O2 175.5(2)
C21 Ir1 O2 93.2(3)
N2 Ir1 O2 92.3(2)
N1 Ir1 O2 94.7(2)
O1 Ir1 O2 88.1(2)
C42 O1 Ir1 125.1(5)
C44 O2 Ir1 123.8(5)
C11 N1 C7 120.4(6)
C11 N1 Ir1 124.0(5)
C7 N1 Ir1 115.5(5)
C31 N2 C27 118.8(6)
C31 N2 Ir1 125.9(5)
C27 N2 Ir1 114.9(5)
C6 C1 C2 120.2(7)
C6 C1 C7 124.8(7)
C2 C1 C7 115.0(7)
C3 C2 C1 116.9(7)
C3 C2 Ir1 127.8(6)
C1 C2 Ir1 115.1(5)
C2 C3 C4 122.8(7)
C5 C4 C3 119.2(7)
C5 C4 C12 123.3(7)
C3 C4 C12 117.5(7)
C4 C5 C6 120.1(8)
C1 C6 C5 120.5(8)
N1 C7 C8 119.8(7)
N1 C7 C1 113.4(6)
C8 C7 C1 126.8(7)
C7 C8 C9 120.5(7)
C8 C9 C10 118.7(7)
C11 C10 C9 119.1(8)
N1 C11 C10 121.5(7)
C4 C12 B5 122.2(8)
C4 C12 B6 121.1(7)
B5 C12 B6 61.2(7)
C4 C12 C13 119.1(6)
B5 C12 C13 109.8(7)
B6 C12 C13 109.9(7)
C4 C12 B1 118.1(7)
B5 C12 B1 111.4(8)
B6 C12 B1 61.6(7)
C13 C12 B1 60.7(6)
C4 C12 B4 118.7(8)
B5 C12 B4 63.1(7)
B6 C12 B4 112.9(8)
C13 C12 B4 59.8(5)
B1 C12 B4 111.4(7)
C14 C13 B3 124.4(8)
C14 C13 C12 117.5(7)
B3 C13 C12 110.0(7)
C14 C13 B4 118.6(8)
B3 C13 B4 63.4(6)
C12 C13 B4 60.5(5)
C14 C13 B1 117.1(7)
B3 C13 B1 110.7(8)
C12 C13 B1 59.8(6)
B4 C13 B1 111.2(8)
C14 C13 B2 120.9(8)
B3 C13 B2 61.7(7)
C12 C13 B2 110.1(7)
B4 C13 B2 114.3(8)
B1 C13 B2 61.5(6)
C19 C14 C15 117.3(9)
C19 C14 C13 124.3(8)
C15 C14 C13 118.3(9)
C16 C15 C14 118.1(10)
C17 C16 C15 120.4(10)
C18 C17 C16 119.3(11)
C18 C17 C20 124.8(14)
C16 C17 C20 115.9(13)
C17 C18 C19 121.8(11)
C14 C19 C18 123.0(10)
F5 C20 F6 114.4(15)
F5 C20 F4 114.3(15)
F6 C20 F4 98.5(14)
F5 C20 C17 114.2(15)
F6 C20 C17 108.7(13)
F4 C20 C17 105.2(12)
C22 C21 C26 115.4(6)
C22 C21 Ir1 129.7(5)
C26 C21 Ir1 114.9(5)
C21 C22 C23 122.4(7)
C24 C23 C22 120.4(7)
C24 C23 C32 120.7(7)
C22 C23 C32 118.8(7)
C23 C24 C25 119.3(7)
C26 C25 C24 120.1(7)
C25 C26 C21 122.3(7)
C25 C26 C27 123.8(7)
C21 C26 C27 113.9(6)
N2 C27 C28 118.9(6)
N2 C27 C26 114.9(6)
C28 C27 C26 126.2(7)
C29 C28 C27 121.0(7)
C28 C29 C30 118.4(7)
C31 C30 C29 119.6(8)
N2 C31 C30 123.1(7)
C23 C32 B13 123.1(7)
C23 C32 C33 118.6(6)
B13 C32 C33 110.1(6)
C23 C32 B12 120.6(7)
B13 C32 B12 61.7(6)
C33 C32 B12 109.8(6)
C23 C32 B14 119.0(7)
B13 C32 B14 62.5(6)
C33 C32 B14 61.1(5)
B12 C32 B14 113.4(7)
C23 C32 B11 117.4(6)
B13 C32 B11 111.3(7)
C33 C32 B11 60.0(5)
B12 C32 B11 61.5(5)
B14 C32 B11 111.7(6)
C34 C33 C32 117.2(6)
C34 C33 B19 123.4(7)
C32 C33 B19 110.6(6)
C34 C33 B11 119.0(6)
C32 C33 B11 61.4(5)
B19 C33 B11 61.7(5)
C34 C33 B18 122.8(7)
C32 C33 B18 108.8(6)
B19 C33 B18 62.2(5)
B11 C33 B18 111.8(7)
C34 C33 B14 116.3(7)
C32 C33 B14 60.1(5)
B19 C33 B14 112.8(6)
B11 C33 B14 112.1(7)
B18 C33 B14 61.4(5)
C39 C34 C35 118.9(8)
C39 C34 C33 121.1(8)
C35 C34 C33 119.9(7)
C36 C35 C34 121.1(9)
C35 C36 C37 120.0(9)
C38 C37 C36 119.5(9)
C38 C37 C40 119.6(10)
C36 C37 C40 121.0(10)
C37 C38 C39 120.5(9)
C34 C39 C38 120.0(9)
F1 C40 F3 108.2(13)
F1 C40 F2 102.6(13)
F3 C40 F2 97.8(13)
F1 C40 C37 116.7(13)
F3 C40 C37 116.9(11)
F2 C40 C37 112.1(13)
O1 C42 C43 126.2(7)
O1 C42 C41 114.3(8)
C43 C42 C41 119.4(7)
C42 C43 C44 128.9(8)
O2 C44 C43 127.1(8)
O2 C44 C45 113.8(7)
C43 C44 C45 119.0(8)
C51 C52 C53 149(3)
C54 C53 C52 151(2)
C53 C54 C55 104(2)
C56 C55 C54 109.5(18)
C12 B1 C13 59.5(6)
C12 B1 B7 107.0(9)
C13 B1 B7 106.1(9)
C12 B1 B6 59.0(7)
C13 B1 B6 106.8(9)
B7 B1 B6 61.1(7)
C12 B1 B2 108.2(9)
C13 B1 B2 59.5(6)
B7 B1 B2 60.2(7)
B6 B1 B2 110.0(9)
C13 B2 B3 58.1(6)
C13 B2 B7 104.8(9)
B3 B2 B7 105.9(11)
C13 B2 B1 59.0(6)
B3 B2 B1 105.8(9)
B7 B2 B1 59.0(7)
C13 B2 B8 104.4(10)
B3 B2 B8 58.9(9)
B7 B2 B8 59.6(9)
B1 B2 B8 106.3(10)
C13 B3 B9 106.6(8)
C13 B3 B8 107.6(9)
B9 B3 B8 60.7(9)
C13 B3 B2 60.2(6)
B9 B3 B2 109.6(11)
B8 B3 B2 60.9(8)
C13 B3 B4 58.6(6)
B9 B3 B4 60.8(7)
B8 B3 B4 109.8(10)
B2 B3 B4 109.2(8)
C13 B4 C12 59.7(5)
C13 B4 B9 103.8(9)
C12 B4 B9 104.8(9)
C13 B4 B5 105.4(9)
C12 B4 B5 57.6(6)
B9 B4 B5 60.6(7)
C13 B4 B3 58.0(6)
C12 B4 B3 105.2(9)
B9 B4 B3 57.9(8)
B5 B4 B3 106.3(10)
C12 B5 B6 59.8(6)
C12 B5 B10 106.2(10)
B6 B5 B10 60.3(8)
C12 B5 B4 59.2(6)
B6 B5 B4 108.6(9)
B10 B5 B4 107.4(10)
C12 B5 B9 105.2(9)
B6 B5 B9 107.4(10)
B10 B5 B9 59.1(8)
B4 B5 B9 59.6(7)
C12 B6 B5 59.0(7)
C12 B6 B10 105.8(10)
B5 B6 B10 60.5(9)
C12 B6 B1 59.4(6)
B5 B6 B1 107.9(9)
B10 B6 B1 106.8(9)
C12 B6 B7 105.9(9)
B5 B6 B7 108.4(10)
B10 B6 B7 59.6(8)
B1 B6 B7 59.3(7)
B1 B7 B10 107.0(11)
B1 B7 B8 108.3(11)
B10 B7 B8 60.6(9)
B1 B7 B2 60.7(7)
B10 B7 B2 108.9(12)
B8 B7 B2 60.5(8)
B1 B7 B6 59.7(7)
B10 B7 B6 59.5(8)
B8 B7 B6 108.7(12)
B2 B7 B6 109.3(9)
B3 B8 B9 59.4(9)
B3 B8 B7 107.2(9)
B9 B8 B7 107.2(10)
B3 B8 B10 106.7(11)
B9 B8 B10 59.6(9)
B7 B8 B10 59.5(9)
B3 B8 B2 60.2(8)
B9 B8 B2 108.0(10)
B7 B8 B2 59.9(8)
B10 B8 B2 107.6(10)
B3 B9 B10 107.9(11)
B3 B9 B8 59.9(9)
B10 B9 B8 60.6(10)
B3 B9 B4 61.3(7)
B10 B9 B4 107.7(9)
B8 B9 B4 109.5(10)
B3 B9 B5 108.4(8)
B10 B9 B5 59.1(8)
B8 B9 B5 108.3(11)
B4 B9 B5 59.8(6)
B6 B10 B7 60.9(8)
B6 B10 B9 108.7(10)
B7 B10 B9 107.7(11)
B6 B10 B5 59.2(7)
B7 B10 B5 108.4(10)
B9 B10 B5 61.8(9)
B6 B10 B8 109.3(11)
B7 B10 B8 59.9(9)
B9 B10 B8 59.7(9)
B5 B10 B8 109.8(12)
C33 B11 B15 106.6(7)
C33 B11 C32 58.6(5)
B15 B11 C32 106.1(7)
C33 B11 B19 58.7(5)
B15 B11 B19 61.0(5)
C32 B11 B19 106.0(6)
C33 B11 B12 105.9(7)
B15 B11 B12 61.2(6)
C32 B11 B12 57.9(5)
B19 B11 B12 109.5(7)
C32 B12 B13 58.9(6)
C32 B12 B11 60.6(5)
B13 B12 B11 108.3(8)
C32 B12 B16 105.9(8)
B13 B12 B16 59.4(6)
B11 B12 B16 107.9(7)
C32 B12 B15 106.3(7)
B13 B12 B15 107.6(8)
B11 B12 B15 58.8(5)
B16 B12 B15 60.6(6)
C32 B13 B12 59.4(5)
C32 B13 B16 107.9(7)
B12 B13 B16 61.4(6)
C32 B13 B17 106.6(7)
B12 B13 B17 109.6(8)
B16 B13 B17 61.0(6)
C32 B13 B14 59.5(5)
B12 B13 B14 109.0(7)
B16 B13 B14 109.7(7)
B17 B13 B14 59.9(6)
C32 B14 C33 58.8(5)
C32 B14 B17 104.9(7)
C33 B14 B17 105.1(7)
C32 B14 B18 105.9(7)
C33 B14 B18 59.0(5)
B17 B14 B18 59.5(6)
C32 B14 B13 57.9(5)
C33 B14 B13 104.7(7)
B17 B14 B13 59.4(6)
B18 B14 B13 106.6(8)
B11 B15 B19 59.9(5)
B11 B15 B12 59.9(5)
B19 B15 B12 107.6(7)
B11 B15 B20 106.8(8)
B19 B15 B20 59.5(6)
B12 B15 B20 106.5(8)
B11 B15 B16 107.8(7)
B19 B15 B16 108.1(8)
B12 B15 B16 59.5(5)
B20 B15 B16 59.8(6)
B13 B16 B17 59.7(6)
B13 B16 B12 59.2(6)
B17 B16 B12 106.8(8)
B13 B16 B20 105.9(8)
B17 B16 B20 58.5(6)
B12 B16 B20 106.9(7)
B13 B16 B15 106.8(7)
B17 B16 B15 106.8(8)
B12 B16 B15 59.8(6)
B20 B16 B15 60.0(6)
B20 B17 B13 108.0(8)
B20 B17 B18 59.2(6)
B13 B17 B18 108.4(7)
B20 B17 B14 108.1(7)
B13 B17 B14 60.7(6)
B18 B17 B14 60.5(6)
B20 B17 B16 61.3(6)
B13 B17 B16 59.4(6)
B18 B17 B16 108.9(7)
B14 B17 B16 109.0(7)
B20 B18 C33 106.1(7)
B20 B18 B17 60.2(6)
C33 B18 B17 106.0(7)
B20 B18 B14 108.5(8)
C33 B18 B14 59.7(5)
B17 B18 B14 60.0(6)
B20 B18 B19 60.9(6)
C33 B18 B19 58.4(5)
B17 B18 B19 108.8(8)
B14 B18 B19 108.4(7)
C33 B19 B11 59.6(5)
C33 B19 B18 59.4(5)
B11 B19 B18 107.9(7)
C33 B19 B20 104.6(7)
B11 B19 B20 107.1(7)
B18 B19 B20 58.1(6)
C33 B19 B15 105.7(7)
B11 B19 B15 59.1(5)
B18 B19 B15 107.4(7)
B20 B19 B15 60.8(6)
B18 B20 B17 60.7(6)
B18 B20 B19 60.9(6)
B17 B20 B19 109.2(8)
B18 B20 B16 109.2(8)
B17 B20 B16 60.2(6)
B19 B20 B16 108.6(7)
B18 B20 B15 108.7(7)
B17 B20 B15 108.3(7)
B19 B20 B15 59.7(6)
B16 B20 B15 60.2(6)

loop_
_geom_bond_atom_site_label_1
_geom_bond_atom_site_label_2
_geom_bond_distance
Ir1 C2 1.972(7)
Ir1 C21 1.978(7)
Ir1 N2 2.035(6)
Ir1 N1 2.057(6)
Ir1 O1 2.139(5)
Ir1 O2 2.161(5)
O1 C42 1.289(9)
O2 C44 1.276(9)
N1 C11 1.344(9)
N1 C7 1.353(9)
N2 C31 1.344(9)
N2 C27 1.378(9)
C1 C6 1.391(10)
C1 C2 1.412(10)
C1 C7 1.477(10)
C2 C3 1.388(10)
C3 C4 1.390(10)
C4 C5 1.364(11)
C4 C12 1.500(10)
C5 C6 1.391(11)
C7 C8 1.374(9)
C8 C9 1.379(10)
C9 C10 1.389(11)
C10 C11 1.369(11)
C12 B5 1.693(14)
C12 B6 1.706(14)
C12 C13 1.709(11)
C12 B1 1.714(15)
C12 B4 1.723(13)
C13 C14 1.508(12)
C13 B3 1.700(13)
C13 B4 1.712(14)
C13 B1 1.730(15)
C13 B2 1.739(14)
C14 C19 1.327(12)
C14 C15 1.453(12)
C15 C16 1.440(16)
C16 C17 1.372(16)
C17 C18 1.333(14)
C17 C20 1.546(18)
C18 C19 1.394(13)
C20 F5 1.207(19)
C20 F6 1.304(15)
C20 F4 1.346(15)
C21 C22 1.387(10)
C21 C26 1.439(9)
C22 C23 1.393(10)
C23 C24 1.380(11)
C23 C32 1.509(10)
C24 C25 1.390(10)
C25 C26 1.369(10)
C26 C27 1.448(10)
C27 C28 1.414(10)
C28 C29 1.363(11)
C29 C30 1.389(11)
C30 C31 1.362(10)
C32 B13 1.698(12)
C32 C33 1.706(11)
C32 B12 1.706(13)
C32 B14 1.727(12)
C32 B11 1.754(11)
C33 C34 1.502(11)
C33 B19 1.714(12)
C33 B11 1.729(12)
C33 B18 1.732(11)
C33 B14 1.745(11)
C34 C39 1.385(11)
C34 C35 1.387(11)
C35 C36 1.382(12)
C36 C37 1.386(14)
C37 C38 1.379(12)
C37 C40 1.467(15)
C38 C39 1.398(11)
C40 F1 1.263(15)
C40 F3 1.265(13)
C40 F2 1.315(17)
C41 C42 1.529(11)
C42 C43 1.374(11)
C43 C44 1.391(11)
C44 C45 1.516(11)
C51 C52 1.46(3)
C52 C53 1.74(3)
C53 C54 1.496(17)
C54 C55 1.514(17)
C55 C56 1.469(19)
B1 B7 1.744(16)
B1 B6 1.751(17)
B1 B2 1.774(16)
B2 B3 1.763(19)
B2 B7 1.765(19)
B2 B8 1.774(19)
B3 B9 1.731(19)
B3 B8 1.74(2)
B3 B4 1.792(17)
B4 B9 1.784(19)
B4 B5 1.788(17)
B5 B6 1.73(2)
B5 B10 1.75(2)
B5 B9 1.801(17)
B6 B10 1.750(18)
B6 B7 1.775(19)
B7 B10 1.75(2)
B7 B8 1.76(2)
B8 B9 1.75(2)
B8 B10 1.77(2)
B9 B10 1.75(2)
B11 B15 1.750(13)
B11 B19 1.765(13)
B11 B12 1.770(14)
B12 B13 1.747(15)
B12 B16 1.787(14)
B12 B15 1.792(14)
B13 B16 1.750(16)
B13 B17 1.756(14)
B13 B14 1.778(15)
B14 B17 1.765(15)
B14 B18 1.774(14)
B15 B19 1.785(15)
B15 B20 1.804(15)
B15 B16 1.807(15)
B16 B17 1.779(17)
B16 B20 1.799(15)
B17 B20 1.748(16)
B17 B18 1.757(14)
B18 B20 1.730(16)
B18 B19 1.780(14)
B19 B20 1.780(13)
